data_2004381
loop_
_publ_author_name
'Eriksson, L.'
'Sj\"ogren, M. P. T.'
'\%Akermark, B.'

_publ_section_title
;(\h^3^-Allyl)dicarbonyl(1,10-phenanthroline)(trifluoroacetato)molybdenum,
 (I), and
 [<i>syn</i>(1,2,3-\h)-2-Butenyl]dicarbonyl(1,10-phenanthroline)(trifluoroacetato)molybdenum,
 (II)
;
_journal_issue 1
_journal_name_full 'Acta Crystallographica Section C'
_journal_page_first 77
_journal_page_last 80
_journal_paper_doi 10.1107/S0108270195009425
_journal_volume 52
_journal_year 1996
_chemical_formula_iupac '[Mo(C2 F3 O2)(C4 H7)(C12 H8 N2)(C O)2]'
_chemical_formula_sum 'C20 H15 F3 Mo N2 O4'
_chemical_formula_weight 500.28
_chemical_name_systematic
;
 Dicarbonyl(1,10-phenantroline)[syn-(1,2,3-\h)-2-butenyl]molybdenum
 Trifluoroacetate
;
_space_group_IT_number 15
_symmetry_cell_setting monoclinic
_symmetry_space_group_name_Hall '-A 2yab'
_symmetry_space_group_name_H-M 'A 1 2/n 1'
_audit_creation_method SHELXL
_cell_angle_alpha 90.00
_cell_angle_beta 109.40(2)
_cell_angle_gamma 90.00
_cell_formula_units_Z 8
_cell_length_a 20.191(9)
_cell_length_b 7.009(3)
_cell_length_c 28.944(17)
_cell_measurement_reflns_used 30
_cell_measurement_temperature 293(2)
_cell_measurement_theta_max 12.3
_cell_measurement_theta_min 11.25
_cell_volume 3864(3)
_computing_cell_refinement 'STOE DIF4'
_computing_data_collection 'STOE DIF4'
_computing_data_reduction 'STOE REDU4'
_computing_molecular_graphics 'SHELXTL-Plus (Sheldrick, 1990b)'
_computing_publication_material 'SHELXL93 (Sheldrick, 1993)'
_computing_structure_refinement 'SHELXL93 (Sheldrick, 1993)'
_computing_structure_solution 'SHELXS86 (Sheldrick, 1990a)'
_diffrn_ambient_temperature 293(2)
_diffrn_measurement_device 'Siemens STOE AED4'
_diffrn_measurement_method '\q/2\q scans'
_diffrn_radiation_monochromator graphite
_diffrn_radiation_source 'fine-focus sealed tube'
_diffrn_radiation_type MoK\a
_diffrn_radiation_wavelength 0.71060
_diffrn_reflns_av_R_equivalents 0.0767
_diffrn_reflns_av_sigmaI/netI 0.1662
_diffrn_reflns_limit_h_max 19
_diffrn_reflns_limit_h_min 0
_diffrn_reflns_limit_k_max 6
_diffrn_reflns_limit_k_min 0
_diffrn_reflns_limit_l_max 26
_diffrn_reflns_limit_l_min -27
_diffrn_reflns_number 2796
_diffrn_reflns_theta_max 20.00
_diffrn_reflns_theta_min 1.49
_diffrn_standards_decay_% 1
_diffrn_standards_interval_time 90
_diffrn_standards_number 3
_exptl_absorpt_coefficient_mu 0.738
_exptl_absorpt_correction_T_max 0.983
_exptl_absorpt_correction_T_min 0.967
_exptl_absorpt_correction_type 'SHELX-76 gaussian (Sheldrick, 1976)'
_exptl_crystal_colour Red
_exptl_crystal_density_diffrn 1.720
_exptl_crystal_description prism
_exptl_crystal_F_000 2000
_exptl_crystal_size_max 0.342
_exptl_crystal_size_mid 0.049
_exptl_crystal_size_min 0.030
_refine_diff_density_max 0.370
_refine_diff_density_min -0.352
_refine_ls_extinction_method none
_refine_ls_goodness_of_fit_all 1.034
_refine_ls_goodness_of_fit_obs 1.191
_refine_ls_hydrogen_treatment 'H-atom parameters riding, C-H 0.93-0.97\%A'
_refine_ls_matrix_type full
_refine_ls_number_parameters 184
_refine_ls_number_reflns 1664
_refine_ls_number_restraints 6
_refine_ls_restrained_S_all 1.034
_refine_ls_restrained_S_obs 1.190
_refine_ls_R_factor_all 0.1339
_refine_ls_R_factor_obs 0.0697
_refine_ls_shift/esd_max -0.001
_refine_ls_shift/esd_mean 0.000
_refine_ls_structure_factor_coef Fsqd
_refine_ls_weighting_details 'w=1/[\s^2^(Fo^2^)+(0.0169P)^2^+0.0000P] where P=(Fo^2^+2Fc^2^)/3'
_refine_ls_weighting_scheme calc
_refine_ls_wR_factor_all 0.0905
_refine_ls_wR_factor_obs 0.0791
_reflns_number_observed 1032
_reflns_number_total 1664
_reflns_observed_criterion >2sigma(I)
_cod_data_source_file fg1067.cif
_cod_data_source_block II
_cod_depositor_comments
;
The following automatic conversions were performed:
'_symmetry_cell_setting' value 'Monoclinic' changed to 'monoclinic'
according to '/home/saulius/struct/CIF-dictionaries/cif_core.dic'
dictionary named 'cif_core.dic' version 2.4.1 from 2010-06-29.

Automatic conversion script
Id: cif_fix_enum 1527 2010-12-29 10:47:43Z saulius 

The following automatic conversions were performed:

'_symmetry_cell_setting' value 'Monoclinic' changed to 'monoclinic'
according to /home/saulius/struct/CIF-dictionaries/cif_core.dic
dictionary named 'cif_core.dic' version 2.4.1 from 2010-06-29.

Automatic conversion script
Id: cif_fix_values 1715 2011-07-08 13:25:40Z adriana 

The following automatic conversions were performed:

'_refine_ls_weighting_scheme' value 'calc
w=1/[\s^2^(Fo^2^)+(0.0169P)^2^+0.0000P] where P=(Fo^2^+2Fc^2^)/3' was
changed to 'calc'. New tag '_refine_ls_weighting_details' was
created. The value of the new tag was set to
'w=1/[\s^2^(Fo^2^)+(0.0169P)^2^+0.0000P] where P=(Fo^2^+2Fc^2^)/3'.

Automatic conversion script
Id: cif_fix_values 3143 2015-03-26 13:38:13Z robertas 
;
_cod_original_cell_volume 3864.(3)
_cod_original_sg_symbol_H-M 'A 2/n'
_cod_database_code 2004381

loop_
_symmetry_equiv_pos_as_xyz
'x, y, z'
'-x+1/2, y, -z+1/2'
'x, y+1/2, z+1/2'
'-x+1/2, y+1/2, -z+1'
'-x, -y, -z'
'x-1/2, -y, z-1/2'
'-x, -y+1/2, -z+1/2'
'x-1/2, -y+1/2, z'

loop_
_atom_site_aniso_label
_atom_site_aniso_U_11
_atom_site_aniso_U_22
_atom_site_aniso_U_33
_atom_site_aniso_U_12
_atom_site_aniso_U_13
_atom_site_aniso_U_23
Mo 0.0305(6) 0.0315(6) 0.0268(6) 0.0009(10) 0.0089(4) 0.0036(9)
C1 0.051(10) 0.052(12) 0.044(10) 0.012(11) 0.009(8) 0.016(10)
O1 0.077(9) 0.071(9) 0.067(8) -0.026(7) 0.014(6) -0.020(7)
C2 0.040(9) 0.041(9) 0.023(8) -0.007(10) 0.008(6) 0.004(9)
O2 0.085(9) 0.054(8) 0.055(8) 0.021(7) 0.023(7) -0.003(6)
C3 0.044(10) 0.050(11) 0.046(10) 0.010(9) 0.019(9) 0.006(9)
C4 0.070(12) 0.023(9) 0.046(10) -0.007(9) 0.009(9) 0.011(7)
C5 0.061(12) 0.025(10) 0.076(12) -0.006(10) 0.031(10) 0.013(9)
C6 0.035(10) 0.067(11) 0.069(11) -0.031(9) 0.010(8) 0.015(9)
F1 0.058(6) 0.197(11) 0.169(9) -0.019(8) 0.028(6) -0.145(10)
F2 0.269(14) 0.146(11) 0.071(7) -0.159(11) 0.045(8) -0.033(7)
F3 0.099(8) 0.087(9) 0.101(8) 0.003(7) -0.054(7) -0.043(7)

loop_
_atom_site_label
_atom_site_occupancy
_atom_site_fract_x
_atom_site_fract_y
_atom_site_fract_z
_atom_site_U_iso_or_equiv
_atom_site_thermal_displace_type
_atom_site_calc_flag
_atom_site_refinement_flags
_atom_site_type_symbol
Mo 1 .08011(6) .1705(2) .16595(4) .0298(3) Uani d . Mo
C1 1 .1342(7) .356(2) .2127(5) .051(4) Uani d . C
O1 1 .1634(5) .4781(15) .2397(4) .074(4) Uani d . O
C2 1 .0051(6) .343(2) .1661(4) .035(3) Uani d . C
O2 1 -.0374(6) .4562(15) .1684(3) .065(4) Uani d . O
C3 1 .1265(7) .0425(19) .2426(4) .046(4) Uani d . C
H3A 1 .1718 -0.0198 .2502 .055 Uiso calc R H
H3B 1 .1214 .1168 .2694 .055 Uiso calc R H
C4 1 .0676(8) -.0626(19) .2146(4) .049(4) Uani d . C
H4 1 .0715 -0.1855 .2037 .058 Uiso calc R H
C5 1 .0022(8) .0298(19) .2040(5) .052(4) Uani d . C
H5 1 .0010 .1517 .2164 .062 Uiso calc R H
C6 1 -.0645(6) -.0596(19) .1741(5) .059(5) Uani d . C
H6A 1 -0.0959 .0370 .1555 .089 Uiso calc R H
H6B 1 -0.0855 -0.1232 .1951 .089 Uiso calc R H
H6C 1 -0.0554 -0.1505 .1521 .089 Uiso calc R H
N1 1 .1102(4) .3369(16) .1106(3) .030(2) Uiso d . N
N2 1 .1702(5) .0083(14) .1512(3) .031(3) Uiso d . N
C7 1 .1975(6) -0.162(2) .1697(4) .043(3) Uiso d . C
H7 1 .1774 -0.2307 .1893 .052 Uiso calc R H
C8 1 .2556(6) -0.2374(17) .1599(4) .044(4) Uiso d . C
H8 1 .2741 -0.3547 .1729 .053 Uiso calc R H
C9 1 .2838(6) -0.141(2) .1321(4) .046(4) Uiso d . C
H9 1 .3222 -0.1939 .1257 .055 Uiso calc R H
C10 1 .2590(6) .0359(18) .1118(4) .037(4) Uiso d . C
C11 1 .2887(6) .1412(19) .0813(4) .047(4) Uiso d . C
H11 1 .3289 .0981 .0756 .057 Uiso calc R H
C12 1 .2571(6) .304(2) .0608(4) .048(4) Uiso d . C
H12 1 .2760 .3723 .0405 .058 Uiso calc R H
C13 1 .1953(6) .3787(16) .0691(4) .031(3) Uiso d . C
C14 1 .1589(7) .5424(19) .0464(5) .047(4) Uiso d . C
H14 1 .1745 .6118 .0246 .056 Uiso calc R H
C15 1 .1014(6) .5987(18) .0564(4) .051(4) Uiso d . C
H15 1 .0778 .7083 .0417 .061 Uiso calc R H
C16 1 .0768(6) .4947(18) .0885(4) .041(4) Uiso d . C
H16 1 .0367 .5354 .0946 .049 Uiso calc R H
C17 1 .1987(6) .1054(15) .1208(4) .027(3) Uiso d . C
C18 1 .1673(6) .2797(17) .0999(4) .033(3) Uiso d . C
O3 1 .0174(4) .0022(12) .1012(3) .038(2) Uiso d . O
C19 1 -.0381(6) .068(2) .0696(4) .035(4) Uiso d . C
O4 1 -.0620(4) .2286(12) .0636(3) .054(3) Uiso d . O
C20 1 -.0772(7) -.0811(19) .0346(5) .038(4) Uiso d D C
F1 1 -.0440(4) -0.1641(18) .0094(4) .144(5) Uani d D F
F2 1 -0.1049(6) -0.2130(16) .0522(3) .165(6) Uani d D F
F3 1 -0.1319(5) -.0160(14) -.0016(3) .118(4) Uani d D F

loop_
_atom_type_symbol
_atom_type_description
_atom_type_scat_dispersion_real
_atom_type_scat_dispersion_imag
_atom_type_scat_source
C C 0.0033 0.0016 'International Tables Vol C Tables 4.2.6.8 and 6.1.1.4'
H H 0.0000 0.0000 'International Tables Vol C Tables 4.2.6.8 and 6.1.1.4'
N N 0.0061 0.0033 'International Tables Vol C Tables 4.2.6.8 and 6.1.1.4'
O O 0.0106 0.0060 'International Tables Vol C Tables 4.2.6.8 and 6.1.1.4'
F F 0.0171 0.0103 'International Tables Vol C Tables 4.2.6.8 and 6.1.1.4'
Mo Mo -1.6832 0.6857 'International Tables Vol C Tables 4.2.6.8 and 6.1.1.4'

loop_
_geom_angle_atom_site_label_1
_geom_angle_atom_site_label_2
_geom_angle_atom_site_label_3
_geom_angle
_geom_angle_publ_flag
C1 Mo C2 80.7(5) yes
C1 Mo O3 168.5(5) yes
C2 Mo O3 96.1(4) yes
C1 Mo N1 85.7(5) yes
C2 Mo N1 94.3(4) yes
O3 Mo N1 83.5(3) yes
C1 Mo C4 102.0(5) yes
C2 Mo C4 101.8(5) yes
O3 Mo C4 89.5(4) yes
N1 Mo C4 163.1(5) yes
C1 Mo C3 68.4(5) yes
C2 Mo C3 108.1(4) yes
O3 Mo C3 123.0(4) yes
N1 Mo C3 141.6(4) yes
C4 Mo C3 36.3(4) yes
C1 Mo N2 99.5(5) yes
C2 Mo N2 167.0(4) yes
O3 Mo N2 81.1(3) yes
N1 Mo N2 72.8(3) yes
C4 Mo N2 91.0(5) yes
C3 Mo N2 83.8(4) yes
C1 Mo C5 105.0(5) yes
C2 Mo C5 68.0(5) yes
O3 Mo C5 83.8(4) yes
N1 Mo C5 156.9(4) yes
C4 Mo C5 35.1(4) yes
C3 Mo C5 61.0(4) yes
N2 Mo C5 123.9(4) yes
O1 C1 Mo 175.0(10) yes
O2 C2 Mo 176.0(10) yes
C4 C3 Mo 69.6(7) yes
C4 C3 H3A 116.7(8) ?
Mo C3 H3A 116.7(3) ?
C4 C3 H3B 116.7(8) ?
Mo C3 H3B 116.7(3) ?
H3A C3 H3B 113.7 ?
C3 C4 C5 116.0(10) yes
C3 C4 Mo 74.2(8) yes
C5 C4 Mo 79.7(8) yes
C3 C4 H4 122.1(8) ?
C5 C4 H4 122.1(8) ?
Mo C4 H4 115.2(4) ?
C4 C5 C6 123.0(10) yes
C4 C5 Mo 65.2(7) yes
C6 C5 Mo 121.0(10) yes
C4 C5 H5 118.7(8) ?
C6 C5 H5 118.7(8) ?
Mo C5 H5 84.5(3) ?
C5 C6 H6A 109.5(8) ?
C5 C6 H6B 109.5(8) ?
H6A C6 H6B 109.5 ?
C5 C6 H6C 109.5(8) ?
H6A C6 H6C 109.5 ?
H6B C6 H6C 109.5 ?
C16 N1 C18 118.0(10) yes
C16 N1 Mo 124.2(8) yes
C18 N1 Mo 117.9(8) yes
C7 N2 C17 119.0(10) yes
C7 N2 Mo 127.4(8) yes
C17 N2 Mo 113.4(8) yes
N2 C7 C8 120.7(12) ?
N2 C7 H7 119.6(7) ?
C8 C7 H7 119.6(8) ?
C9 C8 C7 119.7(13) ?
C9 C8 H8 120.1(8) ?
C7 C8 H8 120.1(8) ?
C8 C9 C10 123.0(12) ?
C8 C9 H9 118.5(8) ?
C10 C9 H9 118.5(7) ?
C9 C10 C17 116.1(11) ?
C9 C10 C11 123.7(12) ?
C17 C10 C11 120.1(12) ?
C12 C11 C10 118.4(12) ?
C12 C11 H11 120.8(8) ?
C10 C11 H11 120.8(8) ?
C11 C12 C13 122.8(12) ?
C11 C12 H12 118.6(8) ?
C13 C12 H12 118.6(7) ?
C18 C13 C14 116.7(11) ?
C18 C13 C12 119.0(11) ?
C14 C13 C12 124.3(12) ?
C15 C14 C13 119.6(13) ?
C15 C14 H14 120.2(8) ?
C13 C14 H14 120.2(8) ?
C14 C15 C16 120.9(13) ?
C14 C15 H15 119.5(8) ?
C16 C15 H15 119.5(8) ?
N1 C16 C15 120.9(12) ?
N1 C16 H16 119.5(7) ?
C15 C16 H16 119.5(8) ?
N2 C17 C10 121.1(11) ?
N2 C17 C18 118.0(10) yes
C10 C17 C18 120.5(11) ?
N1 C18 C13 123.9(11) ?
N1 C18 C17 117.0(10) yes
C13 C18 C17 119.1(11) ?
C19 O3 Mo 122.1(8) yes
O4 C19 O3 131.0(10) yes
O4 C19 C20 117.3(12) ?
O3 C19 C20 111.9(12) ?
F2 C20 F1 106.3(12) ?
F2 C20 F3 101.7(11) ?
F1 C20 F3 99.4(11) ?
F2 C20 C19 116.3(11) ?
F1 C20 C19 116.7(11) ?
F3 C20 C19 114.2(12) ?

loop_
_geom_bond_atom_site_label_1
_geom_bond_atom_site_label_2
_geom_bond_distance
_geom_bond_publ_flag
Mo C1 1.93(2) yes
Mo C2 1.94(2) yes
Mo O3 2.220(8) yes
Mo N1 2.224(9) yes
Mo C4 2.225(12) yes
Mo C3 2.284(12) yes
Mo N2 2.301(10) yes
Mo C5 2.411(13) yes
C1 O1 1.18(2) yes
C2 O2 1.186(15) yes
C3 C4 1.40(2) yes
C3 H3A 0.97 ?
C3 H3B 0.97 ?
C4 C5 1.41(2) yes
C4 H4 0.93 ?
C5 C6 1.48(2) yes
C5 H5 0.93 ?
C6 H6A 0.96 ?
C6 H6B 0.96 ?
C6 H6C 0.96 ?
N1 C16 1.342(14) yes
N1 C18 1.350(12) yes
N2 C7 1.35(2) yes
N2 C17 1.380(13) yes
C7 C8 1.399(15) ?
C7 H7 0.93 ?
C8 C9 1.317(14) ?
C8 H8 0.93 ?
C9 C10 1.39(2) ?
C9 H9 0.93 ?
C10 C17 1.414(14) ?
C10 C11 1.426(15) ?
C11 C12 1.35(2) ?
C11 H11 0.93 ?
C12 C13 1.445(14) ?
C12 H12 0.93 ?
C13 C18 1.389(14) ?
C13 C14 1.40(2) ?
C14 C15 1.346(15) ?
C14 H14 0.93 ?
C15 C16 1.395(15) ?
C15 H15 0.93 ?
C16 H16 0.93 ?
C17 C18 1.416(14) yes
O3 C19 1.276(12) yes
C19 O4 1.212(13) yes
C19 C20 1.49(2) ?
C20 F2 1.272(12) ?
C20 F1 1.281(12) ?
C20 F3 1.326(12) ?
